data_9012893
loop_
_publ_author_name
'Ma, Z.'
'Shi, N.'
'Mou, G.'
'Liao, L.'

_publ_section_title
;
 Crystal structure refinement of suolunite and its significance to the cement
 techniques
;
_journal_name_full 'Chinese Science Bulletin'
_journal_page_first 2125
_journal_page_last 2130
_journal_paper_doi 10.1007/BF03182693
_journal_volume 44
_journal_year 1999
_chemical_compound_source 'Suolun, China'
_chemical_formula_sum 'Ca H2 O4 Si'
_chemical_name_mineral Suolunite
_space_group_IT_number 43
_symmetry_space_group_name_Hall 'F -2d -2d'
_symmetry_space_group_name_H-M 'F d 2 d'
_cell_angle_alpha 90
_cell_angle_beta 90
_cell_angle_gamma 90
_cell_length_a 19.776
_cell_length_b 5.9900
_cell_length_c 11.119
_cell_formula_units_Z 16
_cell_volume 1317.137
_database_code_amcsd 0012227
_exptl_crystal_density_diffrn 2.707
_cod_original_formula_sum 'Ca Si O4 H2'
_cod_database_code 9012893

loop_
_space_group_symop_operation_xyz
x,y,z
1/2+x,1/2+y,z
x,1/2+y,1/2+z
1/2+x,y,1/2+z
1/4-x,1/4+y,1/4+z
3/4-x,3/4+y,1/4+z
1/4-x,3/4+y,3/4+z
3/4-x,1/4+y,3/4+z
1/4+x,1/4+y,1/4-z
3/4+x,3/4+y,1/4-z
1/4+x,3/4+y,3/4-z
3/4+x,1/4+y,3/4-z
1/2-x,1/2+y,-z
-x,+y,-z
1/2-x,+y,1/2-z
-x,1/2+y,1/2-z

loop_
_atom_site_aniso_label
_atom_site_aniso_U_11
_atom_site_aniso_U_22
_atom_site_aniso_U_33
_atom_site_aniso_U_12
_atom_site_aniso_U_13
_atom_site_aniso_U_23
Ca 0.00080 0.00090 0.00070 0.00010 0.00010 0.00000
Si 0.00060 0.00060 0.00060 0.00000 0.00010 0.00010
O1 0.00140 0.00100 0.00160 0.00000 -0.00100 0.00000
O2 0.00100 0.00070 0.00100 0.00030 0.00000 0.00030
O3 0.00100 0.00080 0.00090 -0.00020 0.00010 0.00000
O4 0.00090 0.00130 0.00090 -0.00010 0.00010 -0.00020
O5 0.00180 0.00080 0.00250 0.00000 -0.00070 0.00000

loop_
_atom_site_label
_atom_site_fract_x
_atom_site_fract_y
_atom_site_fract_z
_atom_site_U_iso_or_equiv
Ca 0.07610 0.00000 0.16210 0.00080
Si 0.18400 0.50220 0.16090 0.00060
O1 0.25000 0.50330 0.25000 0.00130
O2 0.16220 0.75050 0.12850 0.00090
O3 0.12660 0.34800 0.21860 0.00090
O4 0.21420 0.38730 0.03590 0.00100
O5 0.25000 0.02830 0.25000 0.00170
H1 0.27300 -0.05740 0.29200 0.00500
H2 0.19230 0.26030 -0.00780 0.00500

loop_
_cod_related_entry_id
_cod_related_entry_database
_cod_related_entry_code
1 AMCSD 0012227
